data_7115436
loop_
_publ_author_name
'Juanjuan Liu'
'Lanxiang Zhou'
'Weijian Ye'
'Cunde Wang'

_publ_section_title
;
 Formal [3+2] cycloaddition of 1-cyanocyclopropane 1-ester with pyridine,
 quinoline or isoquinoline: a general and efficient strategy for
 construction of cyanoindolizine skeletons
;
_journal_name_full Chem.Commun.
_journal_page_first 9068
_journal_paper_doi 10.1039/C4cc03267E
_journal_volume 50
_journal_year 2014
_chemical_formula_sum 'C22 H12 Cl2 N2 O'
_chemical_formula_weight 391.24
_chemical_name_systematic
; 
 ? 
;
_space_group_IT_number 2
_symmetry_cell_setting triclinic
_symmetry_space_group_name_Hall '-P 1'
_symmetry_space_group_name_H-M 'P -1'
_atom_sites_solution_hydrogens geom
_atom_sites_solution_primary direct
_atom_sites_solution_secondary difmap
_audit_creation_method SHELXL-97
_cell_angle_alpha 80.021(2)
_cell_angle_beta 85.860(2)
_cell_angle_gamma 73.874(2)
_cell_formula_units_Z 2
_cell_length_a 7.7221(12)
_cell_length_b 9.0481(13)
_cell_length_c 13.843(2)
_cell_measurement_reflns_used 2851
_cell_measurement_temperature 296(2)
_cell_measurement_theta_max 26.05
_cell_measurement_theta_min 2.37
_cell_volume 914.8(2)
_computing_cell_refinement 'Bruker SMART'
_computing_data_collection 'Bruker SMART'
_computing_data_reduction 'Bruker SAINT'
_computing_molecular_graphics 'Bruker SHELXTL'
_computing_publication_material 'Bruker SHELXTL'
_computing_structure_refinement 'SHELXL-97 (Sheldrick, 1997)'
_computing_structure_solution 'SHELXS-97 (Sheldrick, 1990)'
_diffrn_ambient_temperature 296(2)
_diffrn_measured_fraction_theta_full 0.961
_diffrn_measured_fraction_theta_max 0.961
_diffrn_measurement_device_type 'CCD area detector'
_diffrn_measurement_method 'phi and omega scans'
_diffrn_radiation_monochromator graphite
_diffrn_radiation_source 'fine-focus sealed tube'
_diffrn_radiation_type MoK\a
_diffrn_radiation_wavelength 0.71073
_diffrn_reflns_av_R_equivalents 0.0217
_diffrn_reflns_av_sigmaI/netI 0.0313
_diffrn_reflns_limit_h_max 9
_diffrn_reflns_limit_h_min -9
_diffrn_reflns_limit_k_max 11
_diffrn_reflns_limit_k_min -11
_diffrn_reflns_limit_l_max 17
_diffrn_reflns_limit_l_min -17
_diffrn_reflns_number 7959
_diffrn_reflns_theta_full 27.47
_diffrn_reflns_theta_max 27.47
_diffrn_reflns_theta_min 1.49
_exptl_absorpt_coefficient_mu 0.369
_exptl_absorpt_correction_type none
_exptl_crystal_colour yellow
_exptl_crystal_density_diffrn 1.420
_exptl_crystal_density_method 'not measured'
_exptl_crystal_description block
_exptl_crystal_F_000 396
_exptl_crystal_size_max 0.35
_exptl_crystal_size_mid 0.33
_exptl_crystal_size_min 0.30
_refine_diff_density_max 1.441
_refine_diff_density_min -0.496
_refine_diff_density_rms 0.069
_refine_ls_extinction_method none
_refine_ls_goodness_of_fit_ref 1.041
_refine_ls_hydrogen_treatment mixed
_refine_ls_matrix_type full
_refine_ls_number_parameters 244
_refine_ls_number_reflns 4007
_refine_ls_number_restraints 0
_refine_ls_restrained_S_all 1.041
_refine_ls_R_factor_all 0.0927
_refine_ls_R_factor_gt 0.0761
_refine_ls_shift/su_max 0.000
_refine_ls_shift/su_mean 0.000
_refine_ls_structure_factor_coef Fsqd
_refine_ls_weighting_details 'calc w=1/[\s^2^(Fo^2^)+(0.0989P)^2^+1.2858P] where P=(Fo^2^+2Fc^2^)/3'
_refine_ls_weighting_scheme calc
_refine_ls_wR_factor_gt 0.2093
_refine_ls_wR_factor_ref 0.2228
_reflns_number_gt 3091
_reflns_number_total 4170
_reflns_threshold_expression >2sigma(I)
_cod_data_source_file c4cc03267e2.cif
_cod_data_source_block 002
_cod_original_sg_symbol_H-M P-1
_cod_database_code 7115436

loop_
_symmetry_equiv_pos_as_xyz
'x, y, z'
'-x, -y, -z'

loop_
_atom_site_label
_atom_site_type_symbol
_atom_site_fract_x
_atom_site_fract_y
_atom_site_fract_z
_atom_site_U_iso_or_equiv
_atom_site_adp_type
_atom_site_occupancy
_atom_site_symmetry_multiplicity
_atom_site_calc_flag
_atom_site_refinement_flags
C1 C 0.4930(5) 0.1357(4) 0.1516(3) 0.0507(8) Uani 1 1 d .
H1 H 0.4063 0.0992 0.1912 0.061 Uiso 1 1 calc R
C2 C 0.6045(6) 0.0452(4) 0.0926(3) 0.0590(10) Uani 1 1 d .
H2 H 0.5934 -0.0542 0.0915 0.071 Uiso 1 1 calc R
C3 C 0.7373(6) 0.0983(5) 0.0327(3) 0.0623(10) Uani 1 1 d .
H3 H 0.8117 0.0343 -0.0081 0.075 Uiso 1 1 calc R
C4 C 0.7573(5) 0.2412(5) 0.0341(3) 0.0531(9) Uani 1 1 d .
H4 H 0.8461 0.2755 -0.0048 0.064 Uiso 1 1 calc R
C5 C 0.6418(4) 0.3390(4) 0.0955(2) 0.0420(7) Uani 1 1 d .
C6 C 0.6284(4) 0.4865(4) 0.1155(2) 0.0419(7) Uani 1 1 d .
C7 C 0.4845(4) 0.5216(4) 0.1866(2) 0.0425(7) Uani 1 1 d .
C8 C 0.4133(4) 0.3953(4) 0.2081(2) 0.0427(7) Uani 1 1 d .
C9 C 0.4474(5) 0.6644(4) 0.2319(3) 0.0514(9) Uani 1 1 d .
C10 C 0.7379(5) 0.5834(4) 0.0710(3) 0.0502(8) Uani 1 1 d .
C11 C 0.2658(5) 0.7425(4) 0.2688(2) 0.0442(7) Uani 1 1 d .
C12 C 0.1076(5) 0.7302(4) 0.2338(3) 0.0480(8) Uani 1 1 d .
H12 H 0.1130 0.6658 0.1875 0.058 Uiso 1 1 calc R
C13 C -0.0583(5) 0.8127(4) 0.2670(3) 0.0521(8) Uani 1 1 d .
H13 H -0.1643 0.8045 0.2434 0.062 Uiso 1 1 calc R
C14 C -0.0636(5) 0.9076(4) 0.3362(3) 0.0540(9) Uani 1 1 d .
C15 C 0.0932(5) 0.9218(5) 0.3719(3) 0.0567(9) Uani 1 1 d .
H15 H 0.0878 0.9862 0.4183 0.068 Uiso 1 1 calc R
C16 C 0.2555(5) 0.8398(4) 0.3379(3) 0.0503(8) Uani 1 1 d .
H16 H 0.3612 0.8491 0.3614 0.060 Uiso 1 1 calc R
C17 C 0.2643(5) 0.3668(4) 0.2756(3) 0.0485(8) Uani 1 1 d .
C18 C 0.1081(5) 0.3462(5) 0.2349(4) 0.0670(12) Uani 1 1 d .
H18 H 0.1039 0.3430 0.1684 0.080 Uiso 1 1 calc R
C19 C -0.0380(6) 0.3310(6) 0.2987(4) 0.0729(12) Uani 1 1 d .
H19 H -0.1413 0.3191 0.2740 0.087 Uiso 1 1 calc R
C20 C -0.0303(6) 0.3336(6) 0.3962(4) 0.0723(12) Uani 1 1 d .
H20 H -0.1302 0.3248 0.4362 0.087 Uiso 1 1 calc R
C21 C 0.1172(6) 0.3485(5) 0.4376(3) 0.0629(10) Uani 1 1 d .
H21 H 0.1197 0.3481 0.5048 0.075 Uiso 1 1 calc R
C22 C 0.2665(5) 0.3646(4) 0.3753(3) 0.0516(8) Uani 1 1 d .
Cl1 Cl 0.45206(16) 0.38543(14) 0.42777(8) 0.0701(4) Uani 1 1 d .
Cl2 Cl -0.27106(16) 1.01073(16) 0.38002(10) 0.0830(4) Uani 1 1 d .
N1 N 0.5097(4) 0.2839(3) 0.15245(19) 0.0412(6) Uani 1 1 d .
N2 N 0.8268(5) 0.6600(4) 0.0333(3) 0.0715(10) Uani 1 1 d .
O1 O 0.5724(4) 0.7208(4) 0.2370(3) 0.0876(12) Uani 1 1 d .

loop_
_atom_site_aniso_label
_atom_site_aniso_U_11
_atom_site_aniso_U_22
_atom_site_aniso_U_33
_atom_site_aniso_U_23
_atom_site_aniso_U_13
_atom_site_aniso_U_12
C1 0.060(2) 0.0415(18) 0.054(2) -0.0101(15) -0.0062(16) -0.0162(16)
C2 0.071(3) 0.0418(19) 0.063(2) -0.0173(17) -0.0132(19) -0.0059(17)
C3 0.060(2) 0.058(2) 0.065(2) -0.0256(19) -0.0015(19) 0.0007(19)
C4 0.048(2) 0.059(2) 0.0489(19) -0.0154(16) -0.0004(15) -0.0051(16)
C5 0.0400(16) 0.0446(17) 0.0395(16) -0.0071(13) -0.0029(13) -0.0073(13)
C6 0.0362(16) 0.0449(17) 0.0438(17) -0.0046(13) 0.0021(13) -0.0117(13)
C7 0.0376(16) 0.0447(17) 0.0475(17) -0.0121(14) 0.0034(13) -0.0128(13)
C8 0.0438(17) 0.0442(17) 0.0435(16) -0.0106(13) 0.0037(13) -0.0163(14)
C9 0.052(2) 0.0479(19) 0.062(2) -0.0178(16) 0.0135(16) -0.0224(16)
C10 0.0405(18) 0.0466(19) 0.059(2) -0.0070(16) 0.0084(15) -0.0075(15)
C11 0.0501(19) 0.0365(16) 0.0474(18) -0.0083(13) 0.0053(14) -0.0147(14)
C12 0.057(2) 0.0418(18) 0.0486(18) -0.0126(14) -0.0007(15) -0.0159(15)
C13 0.0465(19) 0.051(2) 0.058(2) -0.0082(16) -0.0082(16) -0.0096(15)
C14 0.049(2) 0.0475(19) 0.058(2) -0.0120(16) 0.0001(16) 0.0001(16)
C15 0.059(2) 0.055(2) 0.055(2) -0.0214(17) -0.0063(17) -0.0048(17)
C16 0.051(2) 0.0473(19) 0.056(2) -0.0159(16) -0.0039(16) -0.0131(15)
C17 0.055(2) 0.0406(17) 0.0510(19) -0.0104(14) 0.0081(15) -0.0149(15)
C18 0.045(2) 0.057(2) 0.098(3) 0.002(2) 0.008(2) -0.0226(18)
C19 0.059(3) 0.082(3) 0.080(3) 0.007(2) -0.008(2) -0.034(2)
C20 0.057(2) 0.075(3) 0.079(3) 0.003(2) 0.005(2) -0.019(2)
C21 0.069(3) 0.057(2) 0.057(2) -0.0088(18) 0.0099(19) -0.0106(19)
C22 0.054(2) 0.0439(18) 0.054(2) -0.0094(15) 0.0020(16) -0.0087(15)
Cl1 0.0694(7) 0.0847(8) 0.0615(6) -0.0200(5) -0.0108(5) -0.0222(6)
Cl2 0.0585(7) 0.0865(8) 0.0939(9) -0.0359(7) -0.0006(6) 0.0096(6)
N1 0.0455(15) 0.0392(14) 0.0402(14) -0.0095(11) -0.0002(11) -0.0117(11)
N2 0.059(2) 0.063(2) 0.091(3) -0.0087(19) 0.0233(19) -0.0233(18)
O1 0.068(2) 0.088(2) 0.136(3) -0.066(2) 0.042(2) -0.0503(18)

loop_
_atom_type_symbol
_atom_type_description
_atom_type_scat_dispersion_real
_atom_type_scat_dispersion_imag
_atom_type_scat_source
C C 0.0033 0.0016 'International Tables Vol C Tables 4.2.6.8 and 6.1.1.4'
H H 0.0000 0.0000 'International Tables Vol C Tables 4.2.6.8 and 6.1.1.4'
N N 0.0061 0.0033 'International Tables Vol C Tables 4.2.6.8 and 6.1.1.4'
O O 0.0106 0.0060 'International Tables Vol C Tables 4.2.6.8 and 6.1.1.4'
Cl Cl 0.1484 0.1585 'International Tables Vol C Tables 4.2.6.8 and 6.1.1.4'
I I -0.4742 1.8119 'International Tables Vol C Tables 4.2.6.8 and 6.1.1.4'

loop_
_geom_angle_atom_site_label_1
_geom_angle_atom_site_label_2
_geom_angle_atom_site_label_3
_geom_angle
C2 C1 N1 119.0(4)
C1 C2 C3 121.3(4)
C4 C3 C2 120.4(4)
C3 C4 C5 119.5(4)
C6 C5 N1 107.3(3)
C6 C5 C4 134.1(3)
N1 C5 C4 118.6(3)
C5 C6 C10 124.8(3)
C5 C6 C7 107.7(3)
C10 C6 C7 127.5(3)
C8 C7 C6 107.8(3)
C8 C7 C9 130.5(3)
C6 C7 C9 121.3(3)
C7 C8 N1 107.5(3)
C7 C8 C17 131.4(3)
N1 C8 C17 121.1(3)
O1 C9 C7 117.9(3)
O1 C9 C11 119.3(3)
C7 C9 C11 122.9(3)
N2 C10 C6 178.5(4)
C12 C11 C16 119.0(3)
C12 C11 C9 123.2(3)
C16 C11 C9 117.7(3)
C13 C12 C11 120.7(3)
C12 C13 C14 118.8(3)
C13 C14 C15 121.4(3)
C13 C14 Cl2 119.6(3)
C15 C14 Cl2 119.1(3)
C16 C15 C14 118.9(3)
C15 C16 C11 121.3(4)
C22 C17 C18 118.7(4)
C22 C17 C8 122.7(3)
C18 C17 C8 118.5(3)
C19 C18 C17 118.0(5)
C20 C19 C18 120.8(4)
C19 C20 C21 122.8(4)
C20 C21 C22 117.8(4)
C17 C22 C21 121.8(4)
C17 C22 Cl1 120.4(3)
C21 C22 Cl1 117.7(3)
C1 N1 C8 129.0(3)
C1 N1 C5 121.2(3)
C8 N1 C5 109.7(3)

loop_
_geom_bond_atom_site_label_1
_geom_bond_atom_site_label_2
_geom_bond_distance
C1 C2 1.348(5)
C1 N1 1.385(4)
C2 C3 1.408(6)
C3 C4 1.348(6)
C4 C5 1.419(5)
C5 C6 1.384(5)
C5 N1 1.392(4)
C6 C10 1.418(5)
C6 C7 1.435(4)
C7 C8 1.379(5)
C7 C9 1.482(5)
C8 N1 1.390(4)
C8 C17 1.480(5)
C9 O1 1.222(4)
C9 C11 1.482(5)
C10 N2 1.145(5)
C11 C12 1.385(5)
C11 C16 1.393(5)
C12 C13 1.383(5)
C13 C14 1.384(5)
C14 C15 1.386(6)
C14 Cl2 1.741(4)
C15 C16 1.364(5)
C17 C22 1.378(5)
C17 C18 1.437(6)
C18 C19 1.404(6)
C19 C20 1.359(7)
C20 C21 1.361(6)
C21 C22 1.415(6)
C22 Cl1 1.721(4)
